data_7063528
loop_
_publ_author_name
'Golubev, Artem A.'
'Simdianov, Ivan V.'
'Smetanin, Ilia A.'
'Agafonova, Anastasiya V.'
'Rostovskii, Nikolai V.'
'Khlebnikov, Alexander F.'
'Novikov, Mikhail S.'

_publ_section_title
;
 2-Azidoazirines suitable for click chemistry: synthesis of
 1-(2H-azirin-2-yl)-1H-1,2,3-triazoles
;
_journal_issue 47
_journal_name_full 'New Journal of Chemistry'
_journal_page_first 19957
_journal_page_last 19962
_journal_paper_doi 10.1039/D4NJ03517H
_journal_volume 48
_journal_year 2024
_chemical_formula_moiety 'C10 H7 Br N4 O2'
_chemical_formula_sum 'C10 H7 Br N4 O2'
_chemical_formula_weight 295.11
_chemical_name_systematic 'methyl 2-azido-3-(2-bromophenyl)-2H-azirine-2-carboxylate'
_space_group_crystal_system monoclinic
_space_group_IT_number 14
_space_group_name_Hall '-P 2ybc'
_space_group_name_H-M_alt 'P 1 21/c 1'
_atom_sites_solution_hydrogens geom
_atom_sites_solution_primary dual
_audit_creation_date 2023-01-23
_audit_creation_method
;
Olex2 1.3
(compiled 2020.11.12 svn.r5f609507 for OlexSys, GUI svn.r6408)
;
_audit_update_record
;
2024-04-06 deposited with the CCDC.	2024-11-10 downloaded from the CCDC.
;
_cell_angle_alpha 90
_cell_angle_beta 110.223(5)
_cell_angle_gamma 90
_cell_formula_units_Z 4
_cell_length_a 8.1274(4)
_cell_length_b 19.4244(7)
_cell_length_c 7.4857(3)
_cell_measurement_reflns_used 3530
_cell_measurement_temperature 99.9(3)
_cell_measurement_theta_max 68.0200
_cell_measurement_theta_min 4.5480
_cell_volume 1108.92(9)
_computing_cell_refinement 'CrysAlisPro 1.171.41.115a (Rigaku OD, 2021)'
_computing_data_collection 'CrysAlisPro 1.171.41.115a (Rigaku OD, 2021)'
_computing_data_reduction 'CrysAlisPro 1.171.41.115a (Rigaku OD, 2021)'
_computing_molecular_graphics 'Olex2 1.3 (Dolomanov et al., 2009)'
_computing_publication_material 'Olex2 1.3 (Dolomanov et al., 2009)'
_computing_structure_refinement 'SHELXL 2014/7 (Sheldrick, 2015)'
_computing_structure_solution 'SHELXT 2018/2 (Sheldrick, 2018)'
_diffrn_ambient_environment N~2~
_diffrn_ambient_temperature 99.9(3)
_diffrn_detector 'Hybrid Pixel Array Detector'
_diffrn_detector_area_resol_mean 10.0000
_diffrn_detector_type HyPix3000
_diffrn_measured_fraction_theta_full 0.997
_diffrn_measured_fraction_theta_max 0.997
_diffrn_measurement_details
;
List of Runs (angles in degrees, time in seconds):

  # Type    Start    End  Width  t~exp~   \w     \q     \k     \f   Frames
#--------------------------------------------------------------------------
  1  \w    -23.00   9.00   0.50    0.50    --   39.58 -89.00  33.00   64
  2  \w     16.00  70.00   0.50    0.50    --   39.58 -89.00  33.00  108
  3  \w     29.00 101.00   0.50    2.60    --   94.79 -89.00  33.00  144
  4  \w     82.00 146.00   0.50    2.60    --   94.79  89.00 148.00  128
  5  \w   -103.00 -28.00   0.50    0.50    --  -39.58 -43.00 -60.00  150
  6  \w    -15.00  16.00   0.50    0.50    --  -39.58  89.00 148.00   62
  7  \w   -106.00 -76.00   0.50    0.50    --  -39.58 -21.00-180.00   60
  8  \w    -51.00 -26.00   0.50    0.50    --  -39.58 -21.00-180.00   50
  9  \w     23.00 100.00   0.50    0.50    --   39.58  54.00  90.00  154
 10  \w     29.00  54.00   0.50    0.50    --   39.58  32.00-150.00   50
 11  \w     15.00  44.00   0.50    0.50    --   39.58-138.00   0.00   58
 12  \w      1.00  58.00   0.50    0.50    --   39.58 -54.00  90.00  114
 13  \w     61.00  86.00   0.50    0.50    --   39.58-138.00   0.00   50
 14  \w     85.00 147.00   0.50    2.60    --   94.79  25.00 -60.00  124
 15  \w     35.00 116.00   0.50    2.60    --   94.79 -68.00 150.00  162
 16  \w     53.00 126.00   0.50    2.60    --   94.79-145.00-150.00  146
 17  \w     35.00 109.00   0.50    2.60    --   94.79 -42.00  30.00  148
 18  \w     23.00  49.00   0.50    2.60    --   94.79 -96.00   0.00   52
 19  \w     50.00 102.00   0.50    2.60    --   94.79 -33.00 -30.00  104
 20  \w     45.00 105.00   0.50    2.60    --   94.79 -33.00-150.00  120
 21  \w     83.00 143.00   0.50    2.60    --   94.79  77.00 -60.00  120
 22  \w     44.00 102.00   0.50    2.60    --   94.79 -96.00-120.00  116
 23  \w     99.00 150.00   0.50    2.60    --   94.79  77.00-180.00  102
 24  \w     39.00  77.00   0.50    2.60    --   94.79 -59.00  30.00   76
 25  \w     86.00 111.00   0.50    2.60    --   94.79 -59.00  30.00   50
 26  \w     61.00 129.00   0.50    2.60    --   94.79   8.00 120.00  136
;
_diffrn_measurement_device 'four-circle diffractometer'
_diffrn_measurement_device_type 'SuperNova, Single source at offset/far, HyPix3000'
_diffrn_measurement_method '\w scans'
_diffrn_orient_matrix_type 'CrysAlisPro convention (1999,Acta A55,543-557)'
_diffrn_orient_matrix_UB_11 0.1051857000
_diffrn_orient_matrix_UB_12 -0.0012558000
_diffrn_orient_matrix_UB_13 -0.1360591000
_diffrn_orient_matrix_UB_21 0.0739299000
_diffrn_orient_matrix_UB_22 0.0719804000
_diffrn_orient_matrix_UB_23 0.0704437000
_diffrn_orient_matrix_UB_31 0.1557078000
_diffrn_orient_matrix_UB_32 -0.0334185000
_diffrn_orient_matrix_UB_33 0.1568641000
_diffrn_radiation_monochromator mirror
_diffrn_radiation_probe x-ray
_diffrn_radiation_type 'Cu K\a'
_diffrn_radiation_wavelength 1.54184
_diffrn_reflns_av_R_equivalents 0.0328
_diffrn_reflns_av_unetI/netI 0.0400
_diffrn_reflns_Laue_measured_fraction_full 0.997
_diffrn_reflns_Laue_measured_fraction_max 0.997
_diffrn_reflns_limit_h_max 9
_diffrn_reflns_limit_h_min -8
_diffrn_reflns_limit_k_max 22
_diffrn_reflns_limit_k_min -22
_diffrn_reflns_limit_l_max 8
_diffrn_reflns_limit_l_min -8
_diffrn_reflns_number 5008
_diffrn_reflns_point_group_measured_fraction_full 0.997
_diffrn_reflns_point_group_measured_fraction_max 0.997
_diffrn_reflns_theta_full 64.984
_diffrn_reflns_theta_max 64.984
_diffrn_reflns_theta_min 4.553
_diffrn_source 'micro-focus sealed X-ray tube'
_diffrn_source_type 'SuperNova (Cu) X-ray Source'
_exptl_absorpt_coefficient_mu 5.051
_exptl_absorpt_correction_T_max 1.00000
_exptl_absorpt_correction_T_min 0.88205
_exptl_absorpt_correction_type multi-scan
_exptl_absorpt_process_details
;
CrysAlisPro 1.171.41.115a (Rigaku Oxford Diffraction, 2021)
Empirical absorption correction using spherical harmonics,
implemented in SCALE3 ABSPACK scaling algorithm.
;
_exptl_crystal_colour 'clear light colourless'
_exptl_crystal_colour_lustre clear
_exptl_crystal_colour_modifier light
_exptl_crystal_colour_primary colourless
_exptl_crystal_density_diffrn 1.768
_exptl_crystal_description prism
_exptl_crystal_F_000 584
_exptl_crystal_size_max 0.07
_exptl_crystal_size_mid 0.05
_exptl_crystal_size_min 0.03
_refine_diff_density_max 0.921
_refine_diff_density_min -0.724
_refine_diff_density_rms 0.086
_refine_ls_extinction_method none
_refine_ls_goodness_of_fit_ref 1.078
_refine_ls_hydrogen_treatment constr
_refine_ls_matrix_type full
_refine_ls_number_parameters 155
_refine_ls_number_reflns 1882
_refine_ls_number_restraints 0
_refine_ls_restrained_S_all 1.078
_refine_ls_R_factor_all 0.0422
_refine_ls_R_factor_gt 0.0363
_refine_ls_shift/su_max 0.000
_refine_ls_shift/su_mean 0.000
_refine_ls_structure_factor_coef Fsqd
_refine_ls_weighting_details 'w=1/[\s^2^(Fo^2^)+(0.0446P)^2^+1.1677P] where P=(Fo^2^+2Fc^2^)/3'
_refine_ls_weighting_scheme calc
_refine_ls_wR_factor_gt 0.0903
_refine_ls_wR_factor_ref 0.0932
_reflns_Friedel_coverage 0.000
_reflns_number_gt 1652
_reflns_number_total 1882
_reflns_threshold_expression 'I > 2\s(I)'
_cod_data_source_file d4nj03517h2.cif
_cod_data_source_block 18442_lol2
_cod_depositor_comments 'Adding full bibliography for 7063527--7063529.cif.'
_cod_database_code 7063528
_shelx_shelxl_version_number 2014/7
_chemical_oxdiff_formula 'C10 H7 Br1 N4 O2'
_shelx_space_group_comment
;
The symmetry employed for this shelxl refinement is uniquely defined
by the following loop, which should always be used as a source of
symmetry information in preference to the above space-group names.
They are only intended as comments.
;
_shelx_estimated_absorpt_t_max 0.863
_shelx_estimated_absorpt_t_min 0.719
_reflns_odcompleteness_completeness 99.76
_reflns_odcompleteness_iscentric 1
_reflns_odcompleteness_theta 66.97
_olex2_refinement_description
;
1. Fixed Uiso
 At 1.2 times of:
  All C(H) groups
 At 1.5 times of:
  All C(H,H,H) groups
2.a Aromatic/amide H refined with riding coordinates:
 C9(H9), C10(H10), C8(H8), C7(H7)
2.b Idealised Me refined as rotating group:
 C4(H4A,H4B,H4C)
;
_olex2_submission_original_sample_id 18442_LOL2
_olex2_submission_special_instructions 'No special instructions were received'
_oxdiff_exptl_absorpt_empirical_details
;
Empirical correction (ABSPACK) includes:
- Absorption correction using spherical harmonics
- Frame scaling
;
_oxdiff_exptl_absorpt_empirical_full_max 1.704
_oxdiff_exptl_absorpt_empirical_full_min 0.709

loop_
_space_group_symop_operation_xyz
'x, y, z'
'-x, y+1/2, -z+1/2'
'-x, -y, -z'
'x, -y-1/2, z-1/2'

loop_
_atom_site_label
_atom_site_type_symbol
_atom_site_fract_x
_atom_site_fract_y
_atom_site_fract_z
_atom_site_U_iso_or_equiv
_atom_site_adp_type
_atom_site_occupancy
_atom_site_site_symmetry_order
_atom_site_calc_flag
_atom_site_refinement_flags_posn
_atom_site_refinement_flags_adp
_atom_site_refinement_flags_occupancy
_atom_site_disorder_assembly
_atom_site_disorder_group
Br1 Br -0.04313(4) 0.31092(2) 0.75595(5) 0.03112(16) Uani 1 1 d . . . . .
O2 O 0.3454(3) 0.55415(12) 0.4417(3) 0.0251(5) Uani 1 1 d . . . . .
O1 O 0.2195(3) 0.44978(12) 0.3528(3) 0.0223(5) Uani 1 1 d . . . . .
N1 N 0.0927(3) 0.45012(14) 0.6571(4) 0.0230(6) Uani 1 1 d . . . . .
N2 N 0.3332(4) 0.53927(17) 0.8130(4) 0.0263(7) Uani 1 1 d . . . . .
N3 N 0.2516(4) 0.58913(17) 0.7798(4) 0.0340(8) Uani 1 1 d . . . . .
C3 C 0.2818(4) 0.50202(17) 0.4749(4) 0.0206(7) Uani 1 1 d . . . . .
C1 C 0.2333(4) 0.41595(17) 0.7165(4) 0.0200(7) Uani 1 1 d . . . . .
C5 C 0.3038(4) 0.34798(17) 0.7780(4) 0.0206(7) Uani 1 1 d . . . . .
C9 C 0.5469(4) 0.26900(18) 0.8567(5) 0.0260(7) Uani 1 1 d . . . . .
H9 H 0.6677 0.2602 0.8810 0.031 Uiso 1 1 calc R U . . .
C2 C 0.2623(4) 0.48521(16) 0.6627(4) 0.0202(7) Uani 1 1 d . . . . .
C10 C 0.4812(4) 0.33547(18) 0.8114(4) 0.0225(7) Uani 1 1 d . . . . .
H10 H 0.5563 0.3719 0.8033 0.027 Uiso 1 1 calc R U . . .
C8 C 0.4363(5) 0.21527(19) 0.8664(5) 0.0275(8) Uani 1 1 d . . . . .
H8 H 0.4817 0.1699 0.8948 0.033 Uiso 1 1 calc R U . . .
C6 C 0.1957(4) 0.29371(18) 0.7930(4) 0.0218(7) Uani 1 1 d . . . . .
C7 C 0.2612(5) 0.22773(18) 0.8351(5) 0.0256(7) Uani 1 1 d . . . . .
H7 H 0.1862 0.1911 0.8424 0.031 Uiso 1 1 calc R U . . .
C4 C 0.2207(5) 0.4616(2) 0.1618(5) 0.0303(8) Uani 1 1 d . . . . .
H4A H 0.1568 0.4244 0.0778 0.045 Uiso 1 1 calc R U . . .
H4B H 0.3420 0.4625 0.1643 0.045 Uiso 1 1 calc R U . . .
H4C H 0.1640 0.5057 0.1143 0.045 Uiso 1 1 calc R U . . .
N4 N 0.1806(6) 0.6422(2) 0.7652(6) 0.0609(12) Uani 1 1 d . . . . .

loop_
_atom_site_aniso_label
_atom_site_aniso_U_11
_atom_site_aniso_U_22
_atom_site_aniso_U_33
_atom_site_aniso_U_23
_atom_site_aniso_U_13
_atom_site_aniso_U_12
Br1 0.0227(2) 0.0285(2) 0.0441(3) 0.00242(15) 0.01393(17) -0.00356(14)
O2 0.0226(11) 0.0208(12) 0.0335(13) 0.0032(9) 0.0119(10) -0.0011(10)
O1 0.0247(11) 0.0229(12) 0.0208(11) -0.0008(9) 0.0100(9) -0.0014(9)
N1 0.0223(14) 0.0237(15) 0.0253(14) 0.0032(11) 0.0110(11) -0.0006(12)
N2 0.0209(14) 0.0406(19) 0.0155(13) 0.0070(12) 0.0039(11) 0.0036(14)
N3 0.0461(19) 0.0280(19) 0.0285(16) -0.0136(14) 0.0135(14) -0.0163(17)
C3 0.0162(15) 0.0205(17) 0.0238(16) 0.0001(13) 0.0052(13) 0.0046(13)
C1 0.0198(15) 0.0233(17) 0.0180(14) -0.0013(13) 0.0080(12) -0.0020(13)
C5 0.0239(16) 0.0216(17) 0.0164(14) 0.0007(12) 0.0071(13) 0.0008(13)
C9 0.0238(17) 0.0278(19) 0.0266(17) 0.0038(14) 0.0090(14) 0.0047(14)
C2 0.0211(16) 0.0168(16) 0.0227(15) -0.0011(12) 0.0077(13) -0.0004(13)
C10 0.0245(17) 0.0241(17) 0.0192(15) 0.0034(13) 0.0079(13) -0.0016(14)
C8 0.0365(19) 0.0224(18) 0.0245(17) 0.0042(13) 0.0117(15) 0.0063(15)
C6 0.0227(16) 0.0266(17) 0.0179(15) -0.0002(13) 0.0095(13) -0.0033(14)
C7 0.0340(19) 0.0205(17) 0.0246(16) 0.0010(13) 0.0128(14) -0.0038(15)
C4 0.0336(19) 0.038(2) 0.0195(16) -0.0008(15) 0.0099(14) -0.0002(16)
N4 0.065(3) 0.031(2) 0.065(3) -0.0191(18) -0.005(2) 0.0139(19)

loop_
_atom_type_symbol
_atom_type_description
_atom_type_scat_dispersion_real
_atom_type_scat_dispersion_imag
_atom_type_scat_source
C C 0.0181 0.0091 'International Tables Vol C Tables 4.2.6.8 and 6.1.1.4'
H H 0.0000 0.0000 'International Tables Vol C Tables 4.2.6.8 and 6.1.1.4'
Br Br -0.6763 1.2805 'International Tables Vol C Tables 4.2.6.8 and 6.1.1.4'
N N 0.0311 0.0180 'International Tables Vol C Tables 4.2.6.8 and 6.1.1.4'
O O 0.0492 0.0322 'International Tables Vol C Tables 4.2.6.8 and 6.1.1.4'

loop_
_geom_angle_atom_site_label_1
_geom_angle_atom_site_label_2
_geom_angle_atom_site_label_3
_geom_angle
_geom_angle_site_symmetry_1
_geom_angle_site_symmetry_3
_geom_angle_publ_flag
C3 O1 C4 115.0(3) . . ?
C1 N1 C2 61.7(2) . . ?
N3 N2 C2 112.6(3) . . ?
N2 N3 N4 172.7(4) . . ?
O2 C3 O1 125.8(3) . . ?
O2 C3 C2 124.6(3) . . ?
O1 C3 C2 109.6(3) . . ?
N1 C1 C5 143.2(3) . . ?
N1 C1 C2 68.2(2) . . ?
C2 C1 C5 148.3(3) . . ?
C10 C5 C1 119.0(3) . . ?
C10 C5 C6 119.5(3) . . ?
C6 C5 C1 121.4(3) . . ?
C10 C9 H9 119.8 . . ?
C10 C9 C8 120.4(3) . . ?
C8 C9 H9 119.8 . . ?
N2 C2 N1 116.2(3) . . ?
N2 C2 C3 114.3(3) . . ?
C3 C2 N1 117.2(3) . . ?
C1 C2 N1 50.2(2) . . ?
C1 C2 N2 119.9(3) . . ?
C1 C2 C3 122.8(3) . . ?
C5 C10 H10 120.3 . . ?
C9 C10 C5 119.3(3) . . ?
C9 C10 H10 120.3 . . ?
C9 C8 H8 119.9 . . ?
C7 C8 C9 120.3(3) . . ?
C7 C8 H8 119.9 . . ?
C5 C6 Br1 119.7(3) . . ?
C7 C6 Br1 119.5(3) . . ?
C7 C6 C5 120.9(3) . . ?
C8 C7 C6 119.6(3) . . ?
C8 C7 H7 120.2 . . ?
C6 C7 H7 120.2 . . ?
O1 C4 H4A 109.5 . . ?
O1 C4 H4B 109.5 . . ?
O1 C4 H4C 109.5 . . ?
H4A C4 H4B 109.5 . . ?
H4A C4 H4C 109.5 . . ?
H4B C4 H4C 109.5 . . ?

loop_
_geom_bond_atom_site_label_1
_geom_bond_atom_site_label_2
_geom_bond_distance
_geom_bond_site_symmetry_2
_geom_bond_publ_flag
Br1 C6 1.893(3) . ?
O2 C3 1.201(4) . ?
O1 C3 1.342(4) . ?
O1 C4 1.451(4) . ?
N1 C1 1.262(4) . ?
N1 C2 1.526(4) . ?
N2 N3 1.151(5) . ?
N2 C2 1.500(4) . ?
N3 N4 1.167(5) . ?
C3 C2 1.504(5) . ?
C1 C5 1.450(5) . ?
C1 C2 1.447(5) . ?
C5 C10 1.397(5) . ?
C5 C6 1.401(5) . ?
C9 H9 0.9500 . ?
C9 C10 1.394(5) . ?
C9 C8 1.396(5) . ?
C10 H10 0.9500 . ?
C8 H8 0.9500 . ?
C8 C7 1.381(5) . ?
C6 C7 1.382(5) . ?
C7 H7 0.9500 . ?
C4 H4A 0.9800 . ?
C4 H4B 0.9800 . ?
C4 H4C 0.9800 . ?

loop_
_geom_torsion_atom_site_label_1
_geom_torsion_atom_site_label_2
_geom_torsion_atom_site_label_3
_geom_torsion_atom_site_label_4
_geom_torsion
_geom_torsion_site_symmetry_1
_geom_torsion_site_symmetry_2
_geom_torsion_site_symmetry_3
_geom_torsion_site_symmetry_4
_geom_torsion_publ_flag
Br1 C6 C7 C8 -178.5(2) . . . . ?
O2 C3 C2 N1 140.0(3) . . . . ?
O2 C3 C2 N2 -1.1(4) . . . . ?
O2 C3 C2 C1 -161.7(3) . . . . ?
O1 C3 C2 N1 -40.8(4) . . . . ?
O1 C3 C2 N2 178.2(2) . . . . ?
O1 C3 C2 C1 17.5(4) . . . . ?
N1 C1 C5 C10 172.3(4) . . . . ?
N1 C1 C5 C6 -3.6(6) . . . . ?
N1 C1 C2 N2 100.6(3) . . . . ?
N1 C1 C2 C3 -99.8(3) . . . . ?
N3 N2 C2 N1 -72.6(4) . . . . ?
N3 N2 C2 C3 68.8(4) . . . . ?
N3 N2 C2 C1 -129.9(3) . . . . ?
C1 N1 C2 N2 -108.3(3) . . . . ?
C1 N1 C2 C3 111.4(3) . . . . ?
C1 C5 C10 C9 -175.2(3) . . . . ?
C1 C5 C6 Br1 -6.1(4) . . . . ?
C1 C5 C6 C7 174.1(3) . . . . ?
C5 C1 C2 N1 173.5(6) . . . . ?
C5 C1 C2 N2 -85.9(6) . . . . ?
C5 C1 C2 C3 73.7(6) . . . . ?
C5 C6 C7 C8 1.3(5) . . . . ?
C9 C8 C7 C6 0.3(5) . . . . ?
C2 N1 C1 C5 -174.3(5) . . . . ?
C2 C1 C5 C10 2.4(7) . . . . ?
C2 C1 C5 C6 -173.5(4) . . . . ?
C10 C5 C6 Br1 178.0(2) . . . . ?
C10 C5 C6 C7 -1.8(5) . . . . ?
C10 C9 C8 C7 -1.3(5) . . . . ?
C8 C9 C10 C5 0.7(5) . . . . ?
C6 C5 C10 C9 0.8(5) . . . . ?
C4 O1 C3 O2 -4.5(4) . . . . ?
C4 O1 C3 C2 176.3(3) . . . . ?
